data_7247521
loop_
_publ_author_name
'Xie, Shu-Li'
'Yan, Jian-Zhong'
'Xie, Meng-Jun'
'Li, Xuan'
'Zhou, Fan'
'Zheng, Mei-Qiong'
'Wang, Xue-Lin'
'Feng, Junhao'
'Zhang, Yao'
'Duan, Ya-Nan'
'Niu, Yong-Dong'
'Li, Dong'
'Xia, Hai-Dong'

_publ_section_title
;
 Visible-light-driven graphitic carbon nitride-catalyzed ATRA of alkynes:
 highly regio- and stereoselective synthesis of (E)-\b-functionalized
 vinylsulfones
;
_journal_issue 1
_journal_name_full 'Green Chemistry'
_journal_page_first 323
_journal_page_last 329
_journal_paper_doi 10.1039/D3GC02897F
_journal_volume 26
_journal_year 2024
_chemical_formula_moiety 'C22 H18 O3 S Se'
_chemical_formula_sum 'C22 H18 O3 S Se'
_chemical_formula_weight 441.38
_space_group_crystal_system triclinic
_space_group_IT_number 2
_space_group_name_Hall '-P 1'
_space_group_name_H-M_alt 'P -1'
_atom_sites_solution_hydrogens geom
_atom_sites_solution_primary dual
_audit_creation_date 2023-09-16
_audit_creation_method
;
Olex2 1.5
(compiled 2023.08.24 svn.re1ec1418 for OlexSys, GUI svn.r6817)
;
_audit_update_record
;
2023-09-19 deposited with the CCDC.	2023-10-12 downloaded from the CCDC.
;
_cell_angle_alpha 83.579(2)
_cell_angle_beta 82.280(2)
_cell_angle_gamma 64.680(3)
_cell_formula_units_Z 2
_cell_length_a 7.2763(2)
_cell_length_b 7.6736(3)
_cell_length_c 18.9654(5)
_cell_measurement_reflns_used 5919
_cell_measurement_temperature 100.01(10)
_cell_measurement_theta_max 70.7310
_cell_measurement_theta_min 4.6930
_cell_volume 946.79(6)
_computing_cell_refinement 'CrysAlisPro 1.171.39.28b (Rigaku OD, 2015)'
_computing_data_collection 'CrysAlisPro 1.171.39.28b (Rigaku OD, 2015)'
_computing_data_reduction 'CrysAlisPro 1.171.39.28b (Rigaku OD, 2015)'
_computing_molecular_graphics 'Olex2 1.5 (Dolomanov et al., 2009)'
_computing_publication_material 'Olex2 1.5 (Dolomanov et al., 2009)'
_computing_structure_refinement 'XL  (Sheldrick, 2008)'
_computing_structure_solution 'SHELXT 2014/5 (Sheldrick, 2014)'
_diffrn_ambient_temperature 100.01(10)
_diffrn_detector 'CCD plate'
_diffrn_measured_fraction_theta_full 0.985
_diffrn_measured_fraction_theta_max 0.958
_diffrn_measurement_details
;
List of Runs (angles in degrees, time in seconds):

  # Type    Start    End  Width  t~exp~   \w     \q     \k     \f   Frames
#--------------------------------------------------------------------------
  1  \w    -16.00  22.00   0.50    0.50    --    0.00  38.00-180.00   76
  2  \w     40.00  87.00   0.50    0.50    --    0.00  38.00-180.00   94
  3  \w    -32.00  17.00   0.50    0.50    --    0.00 -38.00-180.00   98
  4  \w    -87.00 -50.00   0.50    0.50    --    0.00 -38.00-180.00   74
  5  \w      3.00  42.00   0.50    0.50    --   89.30 -82.00-180.00   78
  6  \w     79.00 120.00   0.50    0.50    --   89.30 -82.00-180.00   82
  7  \w      0.00 108.00   0.50    0.50    --   89.30 -61.00 120.00  216
  8  \w     12.00  38.00   0.50    0.50    --   89.30 -82.00  30.00   52
  9  \w     44.00 103.00   0.50    0.50    --   89.30 -30.00-120.00  118
 10  \w     51.00 110.00   0.50    0.50    --   89.30 -82.00  30.00  118
 11  \w     75.00 167.00   0.50    0.50    --   89.30  45.00-120.00  184
 12  \w      1.00  39.00   0.50    0.50    --   89.30 -82.00 120.00   76
 13  \w    119.00 165.00   0.50    0.50    --   89.30  45.00 -30.00   92
 14  \w     28.00  71.00   0.50    0.50    --   89.30 -82.00 -90.00   86
 15  \w     81.00 110.00   0.50    0.50    --   89.30 -82.00 -90.00   58
 16  \w      3.00  94.00   0.50    0.50    --   89.30 -61.00  30.00  182
 17  \w     12.00 104.00   0.50    0.50    --   89.30 -61.00 -90.00  184
 18  \w     60.00 109.00   0.50    0.50    --   89.30 -82.00 120.00   98
 19  \w    110.00 179.00   0.50    0.50    --   89.30  45.00-150.00  138
;
_diffrn_measurement_device 'four-circle diffractometer'
_diffrn_measurement_device_type 'XtaLAB AFC12 (RINC): Kappa single'
_diffrn_measurement_method '\w scans'
_diffrn_orient_matrix_type 'CrysAlisPro convention (1999,Acta A55,543-557)'
_diffrn_orient_matrix_UB_11 -0.0041967000
_diffrn_orient_matrix_UB_12 -0.1910681000
_diffrn_orient_matrix_UB_13 -0.0154557000
_diffrn_orient_matrix_UB_21 -0.1342732000
_diffrn_orient_matrix_UB_22 0.0054944000
_diffrn_orient_matrix_UB_23 0.0705624000
_diffrn_orient_matrix_UB_31 -0.1932021000
_diffrn_orient_matrix_UB_32 0.1138981000
_diffrn_orient_matrix_UB_33 -0.0390707000
_diffrn_radiation_monochromator graphite
_diffrn_radiation_probe x-ray
_diffrn_radiation_type 'Cu K\a'
_diffrn_radiation_wavelength 1.54184
_diffrn_reflns_av_R_equivalents 0.0344
_diffrn_reflns_av_unetI/netI 0.0347
_diffrn_reflns_Laue_measured_fraction_full 0.985
_diffrn_reflns_Laue_measured_fraction_max 0.958
_diffrn_reflns_limit_h_max 5
_diffrn_reflns_limit_h_min -8
_diffrn_reflns_limit_k_max 9
_diffrn_reflns_limit_k_min -9
_diffrn_reflns_limit_l_max 21
_diffrn_reflns_limit_l_min -23
_diffrn_reflns_number 7774
_diffrn_reflns_point_group_measured_fraction_full 0.985
_diffrn_reflns_point_group_measured_fraction_max 0.958
_diffrn_reflns_theta_full 67.684
_diffrn_reflns_theta_max 71.046
_diffrn_reflns_theta_min 4.715
_diffrn_source 'fine-focus sealed X-ray tube'
_diffrn_source_type 'Enhance (Cu) X-ray Source'
_exptl_absorpt_coefficient_mu 3.881
_exptl_absorpt_correction_T_max 1.00000
_exptl_absorpt_correction_T_min 0.70755
_exptl_absorpt_correction_type multi-scan
_exptl_absorpt_process_details
;
CrysAlisPro 1.171.39.28b (Rigaku Oxford Diffraction, 2015)
Empirical absorption correction using spherical harmonics,
 implemented in SCALE3 ABSPACK scaling algorithm.
;
_exptl_crystal_colour 'light yellow'
_exptl_crystal_colour_modifier light
_exptl_crystal_colour_primary yellow
_exptl_crystal_density_diffrn 1.548
_exptl_crystal_description plate
_exptl_crystal_F_000 448
_exptl_crystal_size_max 0.2
_exptl_crystal_size_mid 0.15
_exptl_crystal_size_min 0.05
_refine_diff_density_max 0.836
_refine_diff_density_min -1.085
_refine_diff_density_rms 0.085
_refine_ls_extinction_method none
_refine_ls_goodness_of_fit_ref 1.076
_refine_ls_hydrogen_treatment constr
_refine_ls_matrix_type full
_refine_ls_number_parameters 270
_refine_ls_number_reflns 3503
_refine_ls_number_restraints 252
_refine_ls_restrained_S_all 1.080
_refine_ls_R_factor_all 0.0404
_refine_ls_R_factor_gt 0.0389
_refine_ls_shift/su_max 0.001
_refine_ls_shift/su_mean 0.000
_refine_ls_structure_factor_coef Fsqd
_refine_ls_weighting_details 'w=1/[\s^2^(Fo^2^)+(0.0675P)^2^+0.6660P] where P=(Fo^2^+2Fc^2^)/3'
_refine_ls_weighting_scheme calc
_refine_ls_wR_factor_gt 0.1051
_refine_ls_wR_factor_ref 0.1061
_reflns_Friedel_coverage 0.000
_reflns_number_gt 3300
_reflns_number_total 3503
_reflns_threshold_expression 'I > 2\s(I)'
_cod_data_source_file d3gc02897f2.cif
_cod_data_source_block 20230315bhxc
_cod_depositor_comments 'Adding full bibliography for 7247521.cif.'
_cod_database_code 7247521
_shelx_shelxl_version_number 2016/6
_chemical_oxdiff_formula 'C H O S Se'
_chemical_oxdiff_usercomment 'Se youjiwu'
_shelx_space_group_comment
;
The symmetry employed for this shelxl refinement is uniquely defined
by the following loop, which should always be used as a source of
symmetry information in preference to the above space-group names.
They are only intended as comments.
;
_reflns_odcompleteness_completeness 99.41
_reflns_odcompleteness_iscentric 1
_reflns_odcompleteness_theta 64.99
_olex2_refinement_description
;
1. Fixed Uiso
 At 1.2 times of:
  All C(H) groups
 At 1.5 times of:
  All C(H,H,H) groups
2. Restrained distances
 C16-C7 \\sim C16A-C7
 with sigma of 0.02
 C16-C21 \\sim C16A-C21A
 with sigma of 0.02
 C16-C17 \\sim C16A-C17A
 with sigma of 0.02
 C20-C21 \\sim C20A-C21A
 with sigma of 0.02
 C20-C19 \\sim C20A-C19A
 with sigma of 0.02
 C19-C18 \\sim C19A-C18A
 with sigma of 0.02
 C19-C22 \\sim C19A-C22A
 with sigma of 0.02
 C17-C18 \\sim C17A-C18A
 with sigma of 0.02
 C22-O3 \\sim C22A-O3A
 with sigma of 0.02
 C16-C20 \\sim C16A-C20A
 with sigma of 0.04
 C16-C18 \\sim C16A-C18A
 with sigma of 0.04
 C7-C21 \\sim C7-C21A
 with sigma of 0.04
 C7-C17 \\sim C7-C17A
 with sigma of 0.04
 C20-C18 \\sim C20A-C18A
 with sigma of 0.04
 C20-C22 \\sim C20A-C22A
 with sigma of 0.04
 C21-C19 \\sim C21A-C19A
 with sigma of 0.04
 C21-C17 \\sim C21A-C17A
 with sigma of 0.04
 C19-C17 \\sim C19A-C17A
 with sigma of 0.04
 C19-O3 \\sim C19A-O3A
 with sigma of 0.04
 C18-C22 \\sim C18A-C22A
 with sigma of 0.04
3. Restrained planarity
 C7, C16, C17, C18, C19, C20, C21, C22
 with sigma of 0.1
 C7, C16A, C17A, C18A, C19A, C20A, C21A, C22A
 with sigma of 0.1
4. Uiso/Uaniso restraints and constraints
O3 \\sim C22: within 2A with sigma of 0.01 and sigma for terminal atoms of 0.02
within 2A
C16 \\sim C16A \\sim C17 \\sim C17A \\sim C18 \\sim C18A \\sim C19 \\sim C19A
\\sim C20 \\sim C20A \\sim C21 \\sim C21A: within 2A with sigma of 0.01 and
sigma for terminal atoms of 0.02 within 2A
Uanis(C19) \\sim Ueq, Uanis(C18) \\sim Ueq, Uanis(C17) \\sim Ueq, Uanis(C16)
\\sim Ueq, Uanis(C21) \\sim Ueq, Uanis(C20) \\sim Ueq: with sigma of 0.01 and
sigma for terminal atoms of 0.02
Uanis(C16) = Uanis(C16A)
Uanis(C17) = Uanis(C17A)
Uanis(C18A) = Uanis(C18)
Uanis(C19A) = Uanis(C19)
Uanis(C20A) = Uanis(C20)
Uanis(C21A) = Uanis(C21)
Uanis(C22A) = Uanis(C22)
Uanis(O3A) = Uanis(O3)
5. Others
 Sof(O3A)=Sof(C16A)=Sof(C17A)=Sof(H17A)=Sof(C18A)=Sof(H18A)=Sof(C19A)=
 Sof(C20A)=Sof(H20A)=Sof(C21A)=Sof(H21A)=Sof(C22A)=Sof(H22A)=1-FVAR(1)
 Sof(O3)=Sof(C16)=Sof(C17)=Sof(H17)=Sof(C18)=Sof(H18)=Sof(C19)=Sof(C20)=
 Sof(H20)=Sof(C21)=Sof(H21)=Sof(C22)=Sof(H22)=FVAR(1)
6.a Aromatic/amide H refined with riding coordinates:
 C2(H2), C3(H3), C4(H4), C5(H5), C6(H6), C8(H8), C10(H10), C11(H11), C14(H14),
 C15(H15), C17(H17), C17A(H17A), C18(H18), C18A(H18A), C20(H20), C20A(H20A),
 C21(H21), C21A(H21A), C22(H22), C22A(H22A)
6.b Idealised Me refined as rotating group:
 C13(H13A,H13B,H13C)
;
_olex2_submission_special_instructions 'No special instructions were received'
_oxdiff_exptl_absorpt_empirical_details
;
Empirical correction (ABSPACK) includes:
- Absorption correction using spherical harmonics
- Frame scaling
;
_oxdiff_exptl_absorpt_empirical_full_max 1.341
_oxdiff_exptl_absorpt_empirical_full_min 0.771

loop_
_space_group_symop_operation_xyz
'x, y, z'
'-x, -y, -z'

loop_
_atom_site_label
_atom_site_type_symbol
_atom_site_fract_x
_atom_site_fract_y
_atom_site_fract_z
_atom_site_U_iso_or_equiv
_atom_site_adp_type
_atom_site_occupancy
_atom_site_site_symmetry_order
_atom_site_calc_flag
_atom_site_refinement_flags_posn
_atom_site_refinement_flags_adp
_atom_site_refinement_flags_occupancy
_atom_site_disorder_assembly
_atom_site_disorder_group
Se01 Se 0.62339(4) 0.11536(4) 0.62528(2) 0.02568(12) Uani 1 1 d . . . . .
S1 S 0.22646(9) 0.69910(8) 0.71420(3) 0.02138(16) Uani 1 1 d . . . . .
O1 O 0.1080(3) 0.8337(2) 0.66072(9) 0.0250(4) Uani 1 1 d . . . . .
O2 O 0.3893(3) 0.7279(3) 0.73942(10) 0.0278(4) Uani 1 1 d . . . . .
O3 O 1.0916(7) 0.0741(7) 0.9453(2) 0.0388(7) Uani 0.471(4) 1 d D U P A 1
O3A O 1.2342(6) 0.1241(6) 0.8899(2) 0.0388(7) Uani 0.529(4) 1 d D . P A 2
C1 C 0.4237(4) 0.1942(3) 0.55832(13) 0.0216(5) Uani 1 1 d . . . . .
C2 C 0.2588(4) 0.1448(4) 0.57274(14) 0.0251(5) Uani 1 1 d . . . . .
H2 H 0.240813 0.080804 0.615910 0.030 Uiso 1 1 calc R U . . .
C3 C 0.1212(4) 0.1920(4) 0.52197(16) 0.0309(6) Uani 1 1 d . . . . .
H3 H 0.009977 0.160471 0.531388 0.037 Uiso 1 1 calc R U . . .
C4 C 0.1487(4) 0.2855(4) 0.45769(15) 0.0327(6) Uani 1 1 d . . . . .
H4 H 0.056003 0.316795 0.423966 0.039 Uiso 1 1 calc R U . . .
C5 C 0.3147(4) 0.3330(4) 0.44321(15) 0.0316(6) Uani 1 1 d . . . . .
H5 H 0.333307 0.395359 0.399712 0.038 Uiso 1 1 calc R U . . .
C6 C 0.4521(4) 0.2878(4) 0.49330(14) 0.0251(5) Uani 1 1 d . . . . .
H6 H 0.563144 0.319650 0.483659 0.030 Uiso 1 1 calc R U . . .
C7 C 0.5087(4) 0.3319(3) 0.68466(13) 0.0226(5) Uani 1 1 d D . . . .
C8 C 0.3256(4) 0.4750(4) 0.67618(13) 0.0227(5) Uani 1 1 d . . . . .
H8 H 0.243293 0.454260 0.647635 0.027 Uiso 1 1 calc R U . . .
C9 C 0.0537(4) 0.6935(3) 0.78847(13) 0.0217(5) Uani 1 1 d . . . . .
C10 C -0.1431(4) 0.7230(4) 0.77794(14) 0.0246(5) Uani 1 1 d . . . . .
H10 H -0.181841 0.739936 0.731992 0.030 Uiso 1 1 calc R U . . .
C11 C -0.2812(4) 0.7272(4) 0.83624(14) 0.0271(5) Uani 1 1 d . . . . .
H11 H -0.412949 0.746903 0.829196 0.033 Uiso 1 1 calc R U . . .
C12 C -0.2251(4) 0.7021(4) 0.90559(14) 0.0279(5) Uani 1 1 d . . . . .
C13 C -0.3772(5) 0.7087(5) 0.96870(16) 0.0403(7) Uani 1 1 d . . . . .
H13A H -0.509235 0.807373 0.959336 0.060 Uiso 1 1 calc R U . . .
H13B H -0.334859 0.737089 1.010179 0.060 Uiso 1 1 calc R U . . .
H13C H -0.384320 0.585925 0.976823 0.060 Uiso 1 1 calc R U . . .
C14 C -0.0262(4) 0.6715(4) 0.91455(14) 0.0294(6) Uani 1 1 d . . . . .
H14 H 0.013421 0.653750 0.960396 0.035 Uiso 1 1 calc R U . . .
C15 C 0.1133(4) 0.6669(4) 0.85688(14) 0.0271(5) Uani 1 1 d . . . . .
H15 H 0.245339 0.646305 0.863764 0.033 Uiso 1 1 calc R U . . .
C16 C 0.6632(19) 0.2931(12) 0.7349(7) 0.0187(10) Uani 0.471(4) 1 d D U P A 1
C16A C 0.6414(17) 0.3023(11) 0.7419(6) 0.0187(10) Uani 0.529(4) 1 d D U P A 2
C17 C 0.6131(17) 0.252(2) 0.8070(7) 0.0217(11) Uani 0.471(4) 1 d D U P A 1
H17 H 0.482862 0.260628 0.822323 0.026 Uiso 0.471(4) 1 calc R U P A 1
C17A C 0.5784(15) 0.2801(18) 0.8132(6) 0.0217(11) Uani 0.529(4) 1 d D U P A 2
H17A H 0.443238 0.301676 0.827087 0.026 Uiso 0.529(4) 1 calc R U P A 2
C18 C 0.7566(15) 0.200(2) 0.8555(7) 0.0231(11) Uani 0.471(4) 1 d D U P A 1
H18 H 0.722845 0.174843 0.903347 0.028 Uiso 0.471(4) 1 calc R U P A 1
C18A C 0.7148(13) 0.2265(18) 0.8631(6) 0.0231(11) Uani 0.529(4) 1 d D U P A 2
H18A H 0.672500 0.207113 0.910678 0.028 Uiso 0.529(4) 1 calc R U P A 2
C19 C 0.9530(15) 0.186(2) 0.8319(6) 0.0193(12) Uani 0.471(4) 1 d D U P A 1
C19A C 0.9158(13) 0.201(2) 0.8441(5) 0.0193(12) Uani 0.529(4) 1 d D U P A 2
C20 C 1.0043(18) 0.222(3) 0.7606(6) 0.0200(12) Uani 0.471(4) 1 d D U P A 1
H20 H 1.135887 0.209518 0.745128 0.024 Uiso 0.471(4) 1 calc R U P A 1
C20A C 0.9770(16) 0.235(2) 0.7734(5) 0.0200(12) Uani 0.529(4) 1 d D U P A 2
H20A H 1.108967 0.224972 0.760620 0.024 Uiso 0.529(4) 1 calc R U P A 2
C21 C 0.860(2) 0.276(3) 0.7122(7) 0.0200(11) Uani 0.471(4) 1 d D U P A 1
H21 H 0.895121 0.300642 0.664343 0.024 Uiso 0.471(4) 1 calc R U P A 1
C21A C 0.8416(19) 0.285(3) 0.7219(6) 0.0200(11) Uani 0.529(4) 1 d D U P A 2
H21A H 0.883025 0.306224 0.674449 0.024 Uiso 0.529(4) 1 calc R U P A 2
C22 C 1.1118(18) 0.116(3) 0.8821(6) 0.031(2) Uani 0.471(4) 1 d D U P A 1
H22 H 1.241644 0.101893 0.863060 0.038 Uiso 0.471(4) 1 calc R U P A 1
C22A C 1.0617(14) 0.139(3) 0.8987(5) 0.031(2) Uani 0.529(4) 1 d D . P A 2
H22A H 1.015599 0.107564 0.944477 0.038 Uiso 0.529(4) 1 calc R U P A 2

loop_
_atom_site_aniso_label
_atom_site_aniso_U_11
_atom_site_aniso_U_22
_atom_site_aniso_U_33
_atom_site_aniso_U_23
_atom_site_aniso_U_13
_atom_site_aniso_U_12
Se01 0.02374(18) 0.02072(17) 0.02804(19) -0.00548(11) -0.01162(12) -0.00143(12)
S1 0.0201(3) 0.0194(3) 0.0239(3) -0.0032(2) -0.0061(2) -0.0060(2)
O1 0.0246(9) 0.0213(8) 0.0256(9) 0.0002(7) -0.0054(7) -0.0061(7)
O2 0.0246(9) 0.0273(9) 0.0345(10) -0.0074(8) -0.0063(7) -0.0113(8)
O3 0.0380(16) 0.0492(18) 0.0327(16) 0.0016(14) -0.0163(13) -0.0188(14)
O3A 0.0380(16) 0.0492(18) 0.0327(16) 0.0016(14) -0.0163(13) -0.0188(14)
C1 0.0211(11) 0.0177(11) 0.0231(12) -0.0050(9) -0.0052(9) -0.0036(9)
C2 0.0257(12) 0.0226(12) 0.0272(13) -0.0052(10) -0.0015(10) -0.0097(10)
C3 0.0198(12) 0.0299(14) 0.0443(16) -0.0140(12) -0.0042(11) -0.0086(11)
C4 0.0271(13) 0.0275(14) 0.0341(15) -0.0135(11) -0.0153(11) 0.0038(11)
C5 0.0341(14) 0.0259(13) 0.0238(13) 0.0001(10) -0.0069(11) -0.0013(11)
C6 0.0244(12) 0.0202(12) 0.0282(13) -0.0012(10) -0.0028(10) -0.0068(10)
C7 0.0233(12) 0.0232(12) 0.0215(12) 0.0002(9) -0.0049(9) -0.0096(10)
C8 0.0233(12) 0.0229(12) 0.0228(12) -0.0046(9) -0.0057(9) -0.0088(10)
C9 0.0216(12) 0.0176(11) 0.0240(12) -0.0035(9) -0.0054(9) -0.0048(9)
C10 0.0249(12) 0.0247(12) 0.0243(12) -0.0038(10) -0.0074(10) -0.0085(10)
C11 0.0249(13) 0.0295(13) 0.0291(13) -0.0021(11) -0.0078(10) -0.0118(11)
C12 0.0285(13) 0.0267(13) 0.0271(13) -0.0014(10) -0.0045(10) -0.0098(11)
C13 0.0364(16) 0.0537(19) 0.0295(15) 0.0013(13) -0.0023(12) -0.0189(15)
C14 0.0308(14) 0.0321(14) 0.0229(12) -0.0010(10) -0.0089(10) -0.0093(11)
C15 0.0230(12) 0.0276(13) 0.0279(13) -0.0044(10) -0.0080(10) -0.0056(10)
C16 0.017(2) 0.0161(12) 0.0191(19) -0.0056(11) -0.0003(17) -0.0026(11)
C16A 0.017(2) 0.0161(12) 0.0191(19) -0.0056(11) -0.0003(17) -0.0026(11)
C17 0.014(3) 0.022(3) 0.0218(18) -0.0087(17) 0.0035(19) 0.000(2)
C17A 0.014(3) 0.022(3) 0.0218(18) -0.0087(17) 0.0035(19) 0.000(2)
C18 0.019(3) 0.025(3) 0.017(2) -0.0087(18) 0.005(2) -0.001(2)
C18A 0.019(3) 0.025(3) 0.017(2) -0.0087(18) 0.005(2) -0.001(2)
C19 0.018(3) 0.0195(19) 0.017(3) -0.005(2) -0.001(2) -0.005(2)
C19A 0.018(3) 0.0195(19) 0.017(3) -0.005(2) -0.001(2) -0.005(2)
C20 0.018(2) 0.0212(19) 0.019(3) -0.004(2) 0.000(2) -0.006(2)
C20A 0.018(2) 0.0212(19) 0.019(3) -0.004(2) 0.000(2) -0.006(2)
C21 0.0195(19) 0.0214(17) 0.017(3) -0.005(2) 0.0001(19) -0.0062(18)
C21A 0.0195(19) 0.0214(17) 0.017(3) -0.005(2) 0.0001(19) -0.0062(18)
C22 0.036(5) 0.035(4) 0.028(5) 0.000(4) -0.013(4) -0.017(5)
C22A 0.036(5) 0.035(4) 0.028(5) 0.000(4) -0.013(4) -0.017(5)

loop_
_atom_type_symbol
_atom_type_description
_atom_type_scat_dispersion_real
_atom_type_scat_dispersion_imag
_atom_type_scat_source
C C 0.0181 0.0091 'International Tables Vol C Tables 4.2.6.8 and 6.1.1.4'
H H 0.0000 0.0000 'International Tables Vol C Tables 4.2.6.8 and 6.1.1.4'
O O 0.0492 0.0322 'International Tables Vol C Tables 4.2.6.8 and 6.1.1.4'
S S 0.3331 0.5567 'International Tables Vol C Tables 4.2.6.8 and 6.1.1.4'
Se Se -0.7943 1.1372 'International Tables Vol C Tables 4.2.6.8 and 6.1.1.4'

loop_
_geom_angle_atom_site_label_1
_geom_angle_atom_site_label_2
_geom_angle_atom_site_label_3
_geom_angle
_geom_angle_site_symmetry_1
_geom_angle_site_symmetry_3
_geom_angle_publ_flag
C1 Se01 C7 100.92(10) . . ?
O1 S1 O2 119.45(11) . . ?
O1 S1 C8 104.14(12) . . ?
O1 S1 C9 107.20(11) . . ?
O2 S1 C8 109.67(11) . . ?
O2 S1 C9 108.07(11) . . ?
C8 S1 C9 107.78(12) . . ?
C2 C1 Se01 119.61(19) . . ?
C2 C1 C6 120.4(2) . . ?
C6 C1 Se01 119.86(19) . . ?
C1 C2 H2 120.3 . . ?
C3 C2 C1 119.3(2) . . ?
C3 C2 H2 120.3 . . ?
C2 C3 H3 119.8 . . ?
C4 C3 C2 120.4(2) . . ?
C4 C3 H3 119.8 . . ?
C3 C4 H4 119.9 . . ?
C3 C4 C5 120.1(2) . . ?
C5 C4 H4 119.9 . . ?
C4 C5 H5 119.9 . . ?
C6 C5 C4 120.1(3) . . ?
C6 C5 H5 119.9 . . ?
C1 C6 H6 120.2 . . ?
C5 C6 C1 119.7(2) . . ?
C5 C6 H6 120.2 . . ?
C8 C7 Se01 121.6(2) . . ?
C8 C7 C16 133.2(4) . . ?
C8 C7 C16A 127.6(4) . . ?
C16 C7 Se01 105.2(4) . . ?
C16A C7 Se01 110.6(4) . . ?
S1 C8 H8 117.2 . . ?
C7 C8 S1 125.6(2) . . ?
C7 C8 H8 117.2 . . ?
C10 C9 S1 119.61(19) . . ?
C15 C9 S1 119.73(19) . . ?
C15 C9 C10 120.6(2) . . ?
C9 C10 H10 120.2 . . ?
C11 C10 C9 119.6(2) . . ?
C11 C10 H10 120.2 . . ?
C10 C11 H11 119.6 . . ?
C10 C11 C12 120.8(2) . . ?
C12 C11 H11 119.6 . . ?
C11 C12 C13 120.4(3) . . ?
C14 C12 C11 118.4(2) . . ?
C14 C12 C13 121.3(2) . . ?
C12 C13 H13A 109.5 . . ?
C12 C13 H13B 109.5 . . ?
C12 C13 H13C 109.5 . . ?
H13A C13 H13B 109.5 . . ?
H13A C13 H13C 109.5 . . ?
H13B C13 H13C 109.5 . . ?
C12 C14 H14 119.3 . . ?
C15 C14 C12 121.5(2) . . ?
C15 C14 H14 119.3 . . ?
C9 C15 H15 120.4 . . ?
C14 C15 C9 119.1(2) . . ?
C14 C15 H15 120.4 . . ?
C17 C16 C7 117.6(10) . . ?
C17 C16 C21 119.5(9) . . ?
C21 C16 C7 122.5(10) . . ?
C17A C16A C7 122.1(9) . . ?
C17A C16A C21A 119.6(8) . . ?
C21A C16A C7 118.2(9) . . ?
C16 C17 H17 119.9 . . ?
C18 C17 C16 120.2(9) . . ?
C18 C17 H17 119.9 . . ?
C16A C17A H17A 120.0 . . ?
C18A C17A C16A 120.0(8) . . ?
C18A C17A H17A 120.0 . . ?
C17 C18 H18 120.2 . . ?
C17 C18 C19 119.6(9) . . ?
C19 C18 H18 120.2 . . ?
C17A C18A H18A 119.4 . . ?
C17A C18A C19A 121.1(8) . . ?
C19A C18A H18A 119.4 . . ?
C18 C19 C22 119.9(9) . . ?
C20 C19 C18 120.3(8) . . ?
C20 C19 C22 119.5(9) . . ?
C18A C19A C22A 120.2(8) . . ?
C20A C19A C18A 119.3(7) . . ?
C20A C19A C22A 120.5(8) . . ?
C19 C20 H20 119.9 . . ?
C19 C20 C21 120.1(9) . . ?
C21 C20 H20 119.9 . . ?
C19A C20A H20A 120.0 . . ?
C19A C20A C21A 120.1(8) . . ?
C21A C20A H20A 120.0 . . ?
C16 C21 H21 119.9 . . ?
C20 C21 C16 120.2(10) . . ?
C20 C21 H21 119.9 . . ?
C16A C21A H21A 120.2 . . ?
C20A C21A C16A 119.6(8) . . ?
C20A C21A H21A 120.2 . . ?
O3 C22 C19 127.2(11) . . ?
O3 C22 H22 116.4 . . ?
C19 C22 H22 116.4 . . ?
O3A C22A C19A 126.3(10) . . ?
O3A C22A H22A 116.8 . . ?
C19A C22A H22A 116.8 . . ?

loop_
_geom_bond_atom_site_label_1
_geom_bond_atom_site_label_2
_geom_bond_distance
_geom_bond_site_symmetry_2
_geom_bond_publ_flag
Se01 C1 1.914(2) . ?
Se01 C7 1.925(2) . ?
S1 O1 1.4415(18) . ?
S1 O2 1.4429(18) . ?
S1 C8 1.754(3) . ?
S1 C9 1.767(2) . ?
O3 C22 1.211(12) . ?
O3A C22A 1.203(12) . ?
C1 C2 1.391(4) . ?
C1 C6 1.393(4) . ?
C2 H2 0.9300 . ?
C2 C3 1.390(4) . ?
C3 H3 0.9300 . ?
C3 C4 1.379(4) . ?
C4 H4 0.9300 . ?
C4 C5 1.390(4) . ?
C5 H5 0.9300 . ?
C5 C6 1.381(4) . ?
C6 H6 0.9300 . ?
C7 C8 1.331(4) . ?
C7 C16 1.483(10) . ?
C7 C16A 1.483(9) . ?
C8 H8 0.9300 . ?
C9 C10 1.390(4) . ?
C9 C15 1.389(3) . ?
C10 H10 0.9300 . ?
C10 C11 1.384(4) . ?
C11 H11 0.9300 . ?
C11 C12 1.398(4) . ?
C12 C13 1.506(4) . ?
C12 C14 1.395(4) . ?
C13 H13A 0.9600 . ?
C13 H13B 0.9600 . ?
C13 H13C 0.9600 . ?
C14 H14 0.9300 . ?
C14 C15 1.381(4) . ?
C15 H15 0.9300 . ?
C16 C17 1.403(10) . ?
C16 C21 1.395(10) . ?
C16A C17A 1.385(9) . ?
C16A C21A 1.407(9) . ?
C17 H17 0.9300 . ?
C17 C18 1.383(10) . ?
C17A H17A 0.9300 . ?
C17A C18A 1.367(9) . ?
C18 H18 0.9300 . ?
C18 C19 1.400(9) . ?
C18A H18A 0.9300 . ?
C18A C19A 1.390(8) . ?
C19 C20 1.383(9) . ?
C19 C22 1.476(10) . ?
C19A C20A 1.387(8) . ?
C19A C22A 1.477(9) . ?
C20 H20 0.9300 . ?
C20 C21 1.383(10) . ?
C20A H20A 0.9300 . ?
C20A C21A 1.387(9) . ?
C21 H21 0.9300 . ?
C21A H21A 0.9300 . ?
C22 H22 0.9300 . ?
C22A H22A 0.9300 . ?

loop_
_geom_torsion_atom_site_label_1
_geom_torsion_atom_site_label_2
_geom_torsion_atom_site_label_3
_geom_torsion_atom_site_label_4
_geom_torsion
_geom_torsion_site_symmetry_1
_geom_torsion_site_symmetry_2
_geom_torsion_site_symmetry_3
_geom_torsion_site_symmetry_4
_geom_torsion_publ_flag
Se01 C1 C2 C3 -176.04(19) . . . . ?
Se01 C1 C6 C5 175.72(19) . . . . ?
Se01 C7 C8 S1 -166.88(14) . . . . ?
Se01 C7 C16 C17 -111.8(7) . . . . ?
Se01 C7 C16 C21 61.3(12) . . . . ?
Se01 C7 C16A C17A -114.3(7) . . . . ?
Se01 C7 C16A C21A 61.8(10) . . . . ?
S1 C9 C10 C11 -177.1(2) . . . . ?
S1 C9 C15 C14 177.1(2) . . . . ?
O1 S1 C8 C7 144.8(2) . . . . ?
O1 S1 C9 C10 31.6(2) . . . . ?
O1 S1 C9 C15 -146.0(2) . . . . ?
O2 S1 C8 C7 15.8(3) . . . . ?
O2 S1 C9 C10 161.6(2) . . . . ?
O2 S1 C9 C15 -16.0(2) . . . . ?
C1 C2 C3 C4 0.5(4) . . . . ?
C2 C1 C6 C5 0.5(4) . . . . ?
C2 C3 C4 C5 0.1(4) . . . . ?
C3 C4 C5 C6 -0.4(4) . . . . ?
C4 C5 C6 C1 0.1(4) . . . . ?
C6 C1 C2 C3 -0.8(4) . . . . ?
C7 C16 C17 C18 174.9(9) . . . . ?
C7 C16 C21 C20 -174.0(12) . . . . ?
C7 C16A C17A C18A 170.9(8) . . . . ?
C7 C16A C21A C20A -172.7(11) . . . . ?
C8 S1 C9 C10 -80.0(2) . . . . ?
C8 S1 C9 C15 102.5(2) . . . . ?
C8 C7 C16 C17 67.6(9) . . . . ?
C8 C7 C16 C21 -119.3(13) . . . . ?
C8 C7 C16A C17A 59.8(8) . . . . ?
C8 C7 C16A C21A -124.2(10) . . . . ?
C9 S1 C8 C7 -101.6(2) . . . . ?
C9 C10 C11 C12 0.0(4) . . . . ?
C10 C9 C15 C14 -0.4(4) . . . . ?
C10 C11 C12 C13 179.4(3) . . . . ?
C10 C11 C12 C14 -0.4(4) . . . . ?
C11 C12 C14 C15 0.4(4) . . . . ?
C12 C14 C15 C9 0.0(4) . . . . ?
C13 C12 C14 C15 -179.4(3) . . . . ?
C15 C9 C10 C11 0.4(4) . . . . ?
C16 C7 C8 S1 13.8(9) . . . . ?
C16 C17 C18 C19 -0.7(16) . . . . ?
C16A C7 C8 S1 19.6(7) . . . . ?
C16A C17A C18A C19A 2.5(14) . . . . ?
C17 C16 C21 C20 -1(2) . . . . ?
C17 C18 C19 C20 -0.8(18) . . . . ?
C17 C18 C19 C22 -175.1(14) . . . . ?
C17A C16A C21A C20A 3.5(19) . . . . ?
C17A C18A C19A C20A 1.9(16) . . . . ?
C17A C18A C19A C22A -178.7(13) . . . . ?
C18 C19 C20 C21 1(2) . . . . ?
C18 C19 C22 O3 -4(3) . . . . ?
C18A C19A C20A C21A -3.5(18) . . . . ?
C18A C19A C22A O3A -174.5(14) . . . . ?
C19 C20 C21 C16 -1(2) . . . . ?
C19A C20A C21A C16A 1(2) . . . . ?
C20 C19 C22 O3 -178.1(17) . . . . ?
C20A C19A C22A O3A 5(2) . . . . ?
C21 C16 C17 C18 1.6(15) . . . . ?
C21A C16A C17A C18A -5.1(14) . . . . ?
C22 C19 C20 C21 175.8(17) . . . . ?
C22A C19A C20A C21A 177.0(15) . . . . ?
